data_4033200
loop_
_publ_author_name
'Sakamaki, Daisuke'
'Ito, Akihiro'
'Tsutsui, Yusuke'
'Seki, Shu'

_publ_section_title
;
 Tetraaza[14]- and Octaaza[18]paracyclophane: Synthesis and
 Characterization of Their Neutral and Cationic States.
;
_journal_issue 24
_journal_name_full 'The Journal of organic chemistry'
_journal_page_first 13348
_journal_page_last 13358
_journal_paper_doi 10.1021/acs.joc.7b02437
_journal_volume 82
_journal_year 2017
_chemical_absolute_configuration 'CHOOSE rm ad rmad syn or unk'
_chemical_formula_moiety 'C120 H124 Cl44 N8 O8 Sb6'
_chemical_formula_sum 'C120 H124 Cl44 N8 O8 Sb6'
_chemical_formula_weight 4096.78
_space_group_crystal_system tetragonal
_space_group_IT_number 82
_space_group_name_Hall 'I -4'
_space_group_name_H-M_alt 'I -4'
_symmetry_space_group_name_Hall 'I -4'
_symmetry_space_group_name_H-M 'I -4'
_atom_sites_solution_hydrogens geom
_atom_sites_solution_primary direct
_atom_sites_solution_secondary difmap
_cell_angle_alpha 90.0000
_cell_angle_beta 90.0000
_cell_angle_gamma 90.0000
_cell_formula_units_Z 2
_cell_length_a 25.919(12)
_cell_length_b 25.919(12)
_cell_length_c 11.739(6)
_cell_measurement_reflns_used 13158
_cell_measurement_temperature 143
_cell_measurement_theta_max 27.55
_cell_measurement_theta_min 3.14
_cell_volume 7886(7)
_computing_cell_refinement CrystalClear
_computing_data_collection 'CrystalClear (Rigaku/MSC Inc., 2006)'
_computing_data_reduction CrystalClear
_computing_molecular_graphics 'CrystalStructure 4.2.1'
_computing_publication_material 'CrystalStructure 4.2.1 (Rigaku, 2016)'
_computing_structure_refinement 'SHELXL Version 2014/7 (Sheldrick, 2008)'
_computing_structure_solution 'SHELXT Version 2014/5 (Sheldrick, 2014)'
_diffrn_ambient_temperature 143
_diffrn_detector_area_resol_mean 7.314
_diffrn_measured_fraction_theta_full 0.998
_diffrn_measured_fraction_theta_max 0.996
_diffrn_measurement_device_type 'Rigaku Saturn70'
_diffrn_measurement_method \w
_diffrn_radiation_type 'Mo K\a'
_diffrn_radiation_wavelength 0.71075
_diffrn_reflns_av_R_equivalents 0.1400
_diffrn_reflns_Laue_measured_fraction_full 0.998
_diffrn_reflns_Laue_measured_fraction_max 0.996
_diffrn_reflns_limit_h_max 33
_diffrn_reflns_limit_h_min -32
_diffrn_reflns_limit_k_max 31
_diffrn_reflns_limit_k_min -33
_diffrn_reflns_limit_l_max 15
_diffrn_reflns_limit_l_min -14
_diffrn_reflns_number 31767
_diffrn_reflns_point_group_measured_fraction_full 0.998
_diffrn_reflns_point_group_measured_fraction_max 0.996
_diffrn_reflns_theta_full 25.242
_diffrn_reflns_theta_max 27.496
_diffrn_reflns_theta_min 3.144
_diffrn_standards_number 0
_exptl_absorpt_coefficient_mu 1.809
_exptl_absorpt_correction_T_max 0.696
_exptl_absorpt_correction_T_min 0.544
_exptl_absorpt_correction_type multi-scan
_exptl_absorpt_process_details 'REQAB (Rigaku, 1998)'
_exptl_crystal_colour colorless
_exptl_crystal_density_diffrn 1.725
_exptl_crystal_density_method 'not measured'
_exptl_crystal_description prism
_exptl_crystal_F_000 4036.00
_exptl_crystal_size_max 0.200
_exptl_crystal_size_mid 0.200
_exptl_crystal_size_min 0.200
_refine_diff_density_max 1.21
_refine_diff_density_min -0.90
_refine_ls_abs_structure_details
;
 Flack x determined using 1637 quotients [(I+)-(I-)]/[(I+)+(I-)]
 (Parsons, Flack and Wagner, Acta Cryst. B69 (2013) 249-259).
;
_refine_ls_abs_structure_Flack 0.00(4)
_refine_ls_extinction_method none
_refine_ls_goodness_of_fit_ref 0.909
_refine_ls_hydrogen_treatment constr
_refine_ls_number_parameters 412
_refine_ls_number_reflns 9002
_refine_ls_number_restraints 0
_refine_ls_R_factor_all 0.0786
_refine_ls_R_factor_gt 0.0587
_refine_ls_shift/su_max 0.001
_refine_ls_structure_factor_coef Fsqd
_refine_ls_weighting_details 'w = 1/[\s^2^(Fo^2^)+(0.0299P)^2^] where P=(Fo^2^+2Fc^2^)/3'
_refine_ls_weighting_scheme calc
_refine_ls_wR_factor_gt 0.1237
_refine_ls_wR_factor_ref 0.1371
_reflns_Friedel_coverage 0.905
_reflns_Friedel_fraction_full 0.999
_reflns_Friedel_fraction_max 0.996
_reflns_number_gt 5593
_reflns_number_total 9002
_reflns_threshold_expression F^2^>2.0\s(F^2^)
_cod_data_source_file jo7b02437_si_003.cif
_cod_data_source_block 160909_Sakamaki_8pSbCl6_4_dcm-hex_c
_cod_depositor_comments 'Adding full bibliography for 4033199--4033201.cif.'
_cod_original_cell_volume 7886(6)
_cod_database_code 4033200

loop_
_space_group_symop_id
_space_group_symop_operation_xyz
1 +X,+Y,+Z
2 -X,-Y,+Z
3 +Y,-X,-Z
4 -Y,+X,-Z
5 1/2+X,1/2+Y,1/2+Z
6 1/2-X,1/2-Y,1/2+Z
7 1/2+Y,1/2-X,1/2-Z
8 1/2-Y,1/2+X,1/2-Z

loop_
_atom_site_label
_atom_site_type_symbol
_atom_site_fract_x
_atom_site_fract_y
_atom_site_fract_z
_atom_site_U_iso_or_equiv
_atom_site_adp_type
_atom_site_occupancy
_atom_site_site_symmetry_order
_atom_site_calc_flag
_atom_site_refinement_flags_posn
_atom_site_refinement_flags_adp
_atom_site_refinement_flags_occupancy
Sb1 Sb 0.33849(3) 0.23735(3) 0.58883(7) 0.02759(19) Uani 1 1 d . . .
Sb2 Sb 0.0000 0.0000 0.0000 0.0291(4) Uani 1 4 d S T P
Sb3 Sb 0.0000 0.5000 0.8206(3) 0.0398(6) Uani 0.5 2 d S T P
Cl1 Cl 0.39107(12) 0.23359(12) 0.7523(3) 0.0381(7) Uani 1 1 d . . .
Cl2 Cl 0.39517(11) 0.17669(11) 0.5007(3) 0.0374(7) Uani 1 1 d . . .
Cl3 Cl 0.28752(12) 0.16871(12) 0.6619(3) 0.0430(8) Uani 1 1 d . . .
Cl4 Cl 0.28897(11) 0.24153(13) 0.4202(3) 0.0436(8) Uani 1 1 d . . .
Cl5 Cl 0.28219(12) 0.29650(12) 0.6779(3) 0.0384(7) Uani 1 1 d . . .
Cl6 Cl 0.38992(11) 0.30689(12) 0.5235(3) 0.0389(8) Uani 1 1 d . . .
Cl7 Cl -0.02041(12) -0.08928(11) -0.0010(4) 0.0455(8) Uani 1 1 d . . .
Cl8 Cl 0.0000 0.0000 0.2019(4) 0.0410(10) Uani 1 2 d S T P
Cl9 Cl 0.0603(2) 0.4496(2) 0.8187(6) 0.121(2) Uani 1 1 d . . .
Cl10 Cl 0.0427(3) 0.5509(3) 0.9574(9) 0.077(3) Uani 0.5 1 d . . P
Cl11 Cl 0.48461(18) 0.1724(2) 0.9235(6) 0.106(2) Uani 1 1 d . . .
Cl12 Cl 0.55918(14) 0.23566(17) 1.0385(4) 0.0658(12) Uani 1 1 d . . .
O1 O 0.3617(3) 0.4582(3) 0.1945(8) 0.039(2) Uani 1 1 d . . .
O2 O 0.1447(3) 0.1034(3) 0.3396(8) 0.042(2) Uani 1 1 d . . .
N1 N 0.2302(3) 0.4403(3) 0.5661(7) 0.022(2) Uani 1 1 d . . .
N2 N 0.1049(3) 0.2687(3) 0.6276(8) 0.024(2) Uani 1 1 d . . .
C1 C 0.1995(4) 0.3978(4) 0.5798(10) 0.025(2) Uani 1 1 d . . .
C2 C 0.1851(4) 0.3669(4) 0.4877(10) 0.028(3) Uani 1 1 d . . .
H2 H 0.1960 0.3760 0.4131 0.034 Uiso 1 1 calc R U .
C3 C 0.1551(4) 0.3233(4) 0.5032(12) 0.034(3) Uani 1 1 d . . .
H3 H 0.1471 0.3015 0.4405 0.041 Uiso 1 1 calc R U .
C4 C 0.1366(4) 0.3117(4) 0.6115(10) 0.028(3) Uani 1 1 d . . .
C5 C 0.1515(4) 0.3423(4) 0.7053(9) 0.022(2) Uani 1 1 d . . .
H5 H 0.1399 0.3333 0.7794 0.026 Uiso 1 1 calc R U .
C6 C 0.1819(5) 0.3839(4) 0.6916(9) 0.028(3) Uani 1 1 d . . .
H6 H 0.1917 0.4040 0.7557 0.033 Uiso 1 1 calc R U .
C7 C 0.0640(4) 0.2702(4) 0.7062(9) 0.021(2) Uani 1 1 d . . .
C8 C 0.0485(4) 0.2234(4) 0.7592(10) 0.025(2) Uani 1 1 d . . .
H8 H 0.0652 0.1919 0.7401 0.030 Uiso 1 1 calc R U .
C9 C 0.0091(4) 0.2237(4) 0.8383(10) 0.025(2) Uani 1 1 d . . .
H9 H -0.0001 0.1931 0.8780 0.030 Uiso 1 1 calc R U .
C10 C -0.0172(4) 0.2705(4) 0.8592(10) 0.026(3) Uani 1 1 d . . .
C11 C -0.0021(4) 0.3163(4) 0.8060(10) 0.025(3) Uani 1 1 d . . .
H11 H -0.0198 0.3475 0.8217 0.030 Uiso 1 1 calc R U .
C12 C 0.0388(4) 0.3160(4) 0.7302(9) 0.024(2) Uani 1 1 d . . .
H12 H 0.0495 0.3472 0.6948 0.029 Uiso 1 1 calc R U .
C13 C 0.2633(4) 0.4432(4) 0.4683(10) 0.026(3) Uani 1 1 d . . .
C14 C 0.2611(4) 0.4864(4) 0.3964(11) 0.031(3) Uani 1 1 d . . .
H14 H 0.2367 0.5130 0.4107 0.037 Uiso 1 1 calc R U .
C15 C 0.2939(4) 0.4901(4) 0.3059(11) 0.034(3) Uani 1 1 d . . .
H15 H 0.2925 0.5191 0.2567 0.041 Uiso 1 1 calc R U .
C16 C 0.3304(4) 0.4501(4) 0.2859(10) 0.031(3) Uani 1 1 d . . .
C17 C 0.3320(5) 0.4072(4) 0.3549(11) 0.032(3) Uani 1 1 d . . .
H17 H 0.3559 0.3802 0.3405 0.038 Uiso 1 1 calc R U .
C18 C 0.2977(4) 0.4041(4) 0.4465(10) 0.029(3) Uani 1 1 d . . .
H18 H 0.2982 0.3746 0.4944 0.035 Uiso 1 1 calc R U .
C19 C 0.1131(4) 0.2241(4) 0.5550(9) 0.022(2) Uani 1 1 d . . .
C20 C 0.1626(4) 0.2075(4) 0.5399(11) 0.030(3) Uani 1 1 d . . .
H20 H 0.1902 0.2234 0.5801 0.036 Uiso 1 1 calc R U .
C21 C 0.1724(5) 0.1674(4) 0.4657(11) 0.037(3) Uani 1 1 d . . .
H21 H 0.2069 0.1569 0.4520 0.044 Uiso 1 1 calc R U .
C22 C 0.1315(4) 0.1421(4) 0.4102(11) 0.028(2) Uani 1 1 d . . .
C23 C 0.0801(4) 0.1583(4) 0.4305(10) 0.023(2) Uani 1 1 d . . .
H23 H 0.0518 0.1410 0.3957 0.028 Uiso 1 1 calc R U .
C24 C 0.0720(4) 0.2000(4) 0.5024(10) 0.024(2) Uani 1 1 d . . .
H24 H 0.0379 0.2121 0.5155 0.029 Uiso 1 1 calc R U .
C25 C 0.4006(5) 0.4206(5) 0.1735(13) 0.043(4) Uani 1 1 d . . .
H25A H 0.4205 0.4305 0.1061 0.052 Uiso 1 1 calc R U .
H25B H 0.4236 0.4184 0.2396 0.052 Uiso 1 1 calc R U .
H25C H 0.3844 0.3869 0.1605 0.052 Uiso 1 1 calc R U .
C26 C 0.1034(5) 0.0802(6) 0.2745(15) 0.064(5) Uani 1 1 d . . .
H26A H 0.1174 0.0526 0.2264 0.077 Uiso 1 1 calc R U .
H26B H 0.0776 0.0658 0.3266 0.077 Uiso 1 1 calc R U .
H26C H 0.0872 0.1065 0.2264 0.077 Uiso 1 1 calc R U .
C27 C 0.5454(6) 0.1781(7) 0.9695(19) 0.094(7) Uani 1 1 d . . .
H27A H 0.5689 0.1746 0.9035 0.113 Uiso 1 1 calc R U .
H27B H 0.5528 0.1493 1.0223 0.113 Uiso 1 1 calc R U .
C28 C 0.5634(13) 0.1127(13) 0.713(3) 0.182(13) Uiso 1 1 d . . .
C29 C 0.517(2) 0.104(2) 0.599(5) 0.35(3) Uiso 1 1 d . . .
C30 C 0.5699(18) 0.055(2) 0.807(5) 0.28(2) Uiso 1 1 d . . .

loop_
_atom_site_aniso_label
_atom_site_aniso_U_11
_atom_site_aniso_U_22
_atom_site_aniso_U_33
_atom_site_aniso_U_23
_atom_site_aniso_U_13
_atom_site_aniso_U_12
Sb1 0.0231(4) 0.0347(5) 0.0249(4) 0.0001(3) 0.0008(3) -0.0019(3)
Sb2 0.0237(5) 0.0237(5) 0.0400(10) 0.000 0.000 0.000
Sb3 0.0257(13) 0.0234(12) 0.0704(18) 0.000 0.000 -0.0002(10)
Cl1 0.0354(17) 0.0512(19) 0.0277(15) 0.0051(14) -0.0053(13) -0.0102(14)
Cl2 0.0347(16) 0.0424(17) 0.0351(17) -0.0072(15) 0.0019(14) 0.0054(13)
Cl3 0.0356(18) 0.0447(19) 0.049(2) 0.0061(16) -0.0016(15) -0.0139(14)
Cl4 0.0304(16) 0.069(2) 0.0315(17) -0.0047(17) -0.0072(14) 0.0039(15)
Cl5 0.0345(17) 0.0424(18) 0.0381(18) -0.0015(14) 0.0122(14) 0.0046(14)
Cl6 0.0274(16) 0.0412(18) 0.048(2) 0.0147(15) 0.0066(14) 0.0005(13)
Cl7 0.0480(19) 0.0226(15) 0.066(2) 0.0006(16) 0.0004(18) -0.0049(13)
Cl8 0.035(3) 0.044(3) 0.044(3) 0.000 0.000 -0.002(2)
Cl9 0.135(5) 0.111(4) 0.118(5) 0.013(4) -0.012(4) -0.077(4)
Cl10 0.078(6) 0.053(5) 0.101(8) -0.011(5) -0.042(5) 0.006(4)
Cl11 0.068(3) 0.105(4) 0.145(6) -0.033(4) -0.035(4) 0.016(3)
Cl12 0.042(2) 0.088(3) 0.067(3) 0.007(2) 0.0009(19) 0.004(2)
O1 0.050(5) 0.029(5) 0.039(5) 0.004(4) 0.027(4) 0.008(4)
O2 0.040(5) 0.036(5) 0.049(6) -0.019(4) -0.002(4) 0.004(4)
N1 0.019(5) 0.021(5) 0.024(5) 0.003(4) 0.002(4) -0.002(4)
N2 0.023(5) 0.019(5) 0.030(5) 0.002(4) 0.003(4) -0.011(4)
C1 0.033(6) 0.024(6) 0.019(6) 0.000(5) 0.000(5) -0.006(5)
C2 0.028(6) 0.028(6) 0.029(6) -0.009(5) 0.012(5) -0.012(5)
C3 0.040(7) 0.029(6) 0.032(7) -0.003(6) 0.002(6) -0.015(5)
C4 0.031(6) 0.020(6) 0.033(7) 0.001(5) 0.002(5) 0.000(5)
C5 0.023(6) 0.022(6) 0.020(6) 0.004(4) 0.004(4) -0.006(5)
C6 0.043(7) 0.025(6) 0.016(6) -0.007(5) 0.009(5) -0.003(5)
C7 0.017(5) 0.022(6) 0.024(6) -0.004(4) 0.001(4) -0.007(4)
C8 0.024(6) 0.018(5) 0.033(6) 0.007(5) -0.006(5) -0.001(4)
C9 0.022(6) 0.021(6) 0.031(7) 0.005(5) -0.004(5) 0.002(4)
C10 0.026(6) 0.025(6) 0.027(6) 0.006(5) -0.005(5) -0.003(5)
C11 0.021(6) 0.019(6) 0.035(7) 0.003(5) 0.006(5) 0.001(5)
C12 0.030(6) 0.020(6) 0.023(6) 0.003(5) -0.007(5) 0.000(5)
C13 0.025(6) 0.023(6) 0.029(6) -0.001(5) 0.000(5) -0.007(5)
C14 0.041(7) 0.018(5) 0.034(7) 0.004(5) 0.009(6) 0.008(5)
C15 0.046(8) 0.020(6) 0.037(7) 0.012(5) 0.016(6) 0.009(5)
C16 0.036(7) 0.024(6) 0.032(7) -0.003(5) 0.010(5) -0.006(5)
C17 0.037(7) 0.019(6) 0.039(7) -0.001(5) 0.007(6) 0.011(5)
C18 0.029(6) 0.031(6) 0.028(6) 0.006(5) 0.004(5) 0.001(5)
C19 0.016(5) 0.024(6) 0.025(6) -0.005(4) 0.005(4) -0.009(4)
C20 0.021(6) 0.021(6) 0.049(8) -0.008(5) -0.002(5) -0.007(5)
C21 0.024(6) 0.036(7) 0.051(9) -0.013(6) 0.003(6) 0.000(5)
C22 0.036(6) 0.022(5) 0.026(6) -0.003(5) 0.001(6) -0.006(5)
C23 0.025(6) 0.014(5) 0.032(7) -0.002(4) -0.006(5) 0.004(4)
C24 0.018(5) 0.030(6) 0.023(6) 0.000(5) -0.002(5) -0.004(4)
C25 0.039(8) 0.037(7) 0.054(9) -0.014(7) 0.023(7) 0.001(6)
C26 0.051(9) 0.052(9) 0.089(14) -0.031(9) -0.025(9) 0.013(7)
C27 0.048(10) 0.106(15) 0.13(2) -0.023(14) -0.017(11) 0.007(10)

loop_
_atom_type_symbol
_atom_type_description
_atom_type_scat_dispersion_real
_atom_type_scat_dispersion_imag
_atom_type_scat_source
C C 0.0033 0.0016
;
International Tables for Crystallography
(Vol. C, Tables 4.2.6.8 and 6.1.1.4)
;
H H 0.0000 0.0000
;
International Tables for Crystallography
(Vol. C, Table 6.1.1.4)
;
N N 0.0061 0.0033
;
International Tables for Crystallography
(Vol. C, Tables 4.2.6.8 and 6.1.1.4)
;
O O 0.0106 0.0060
;
International Tables for Crystallography
(Vol. C, Tables 4.2.6.8 and 6.1.1.4)
;
Sb Sb -0.5866 1.5461
;
International Tables for Crystallography
(Vol. C, Tables 4.2.6.8 and 6.1.1.4)
;
Cl Cl 0.1484 0.1585
;
International Tables for Crystallography
(Vol. C, Tables 4.2.6.8 and 6.1.1.4)
;

loop_
_geom_angle_atom_site_label_1
_geom_angle_atom_site_label_2
_geom_angle_atom_site_label_3
_geom_angle
_geom_angle_site_symmetry_1
_geom_angle_site_symmetry_3
Cl1 Sb1 Cl5 91.35(12) . .
Cl1 Sb1 Cl4 177.56(12) . .
Cl5 Sb1 Cl4 90.32(12) . .
Cl1 Sb1 Cl6 88.25(11) . .
Cl5 Sb1 Cl6 89.83(11) . .
Cl4 Sb1 Cl6 89.97(12) . .
Cl1 Sb1 Cl3 89.81(12) . .
Cl5 Sb1 Cl3 89.01(12) . .
Cl4 Sb1 Cl3 91.99(12) . .
Cl6 Sb1 Cl3 177.72(13) . .
Cl1 Sb1 Cl2 88.26(12) . .
Cl5 Sb1 Cl2 179.22(12) . .
Cl4 Sb1 Cl2 90.09(12) . .
Cl6 Sb1 Cl2 90.83(11) . .
Cl3 Sb1 Cl2 90.32(12) . .
Cl8 Sb2 Cl8 180.0 3 .
Cl8 Sb2 Cl7 89.73(10) 3 2
Cl8 Sb2 Cl7 90.27(10) . 2
Cl8 Sb2 Cl7 90.27(10) 3 4
Cl8 Sb2 Cl7 89.73(10) . 4
Cl7 Sb2 Cl7 90.001(1) 2 4
Cl8 Sb2 Cl7 90.27(10) 3 3
Cl8 Sb2 Cl7 89.73(10) . 3
Cl7 Sb2 Cl7 90.001(1) 2 3
Cl7 Sb2 Cl7 179.5(2) 4 3
Cl8 Sb2 Cl7 89.73(10) 3 .
Cl8 Sb2 Cl7 90.27(10) . .
Cl7 Sb2 Cl7 179.5(2) 2 .
Cl7 Sb2 Cl7 90.002(1) 4 .
Cl7 Sb2 Cl7 90.001(1) 3 .
Sb3 Sb3 Cl9 89.4(2) 7_456 .
Sb3 Sb3 Cl9 89.4(2) 7_456 2_565
Cl9 Sb3 Cl9 178.8(4) . 2_565
Sb3 Sb3 Cl10 133.0(3) 7_456 .
Cl9 Sb3 Cl10 90.4(3) . .
Cl9 Sb3 Cl10 90.5(3) 2_565 .
Sb3 Sb3 Cl10 133.0(3) 7_456 2_565
Cl9 Sb3 Cl10 90.5(3) . 2_565
Cl9 Sb3 Cl10 90.4(3) 2_565 2_565
Cl10 Sb3 Cl10 94.0(5) . 2_565
Sb3 Sb3 Cl9 51.26(17) 7_456 7_456
Cl9 Sb3 Cl9 89.61(14) . 7_456
Cl9 Sb3 Cl9 89.61(13) 2_565 7_456
Cl10 Sb3 Cl9 175.8(3) . 7_456
Cl10 Sb3 Cl9 81.7(3) 2_565 7_456
Sb3 Sb3 Cl9 51.26(17) 7_456 8_556
Cl9 Sb3 Cl9 89.61(13) . 8_556
Cl9 Sb3 Cl9 89.61(14) 2_565 8_556
Cl10 Sb3 Cl9 81.7(3) . 8_556
Cl10 Sb3 Cl9 175.8(3) 2_565 8_556
Cl9 Sb3 Cl9 102.5(3) 7_456 8_556
Sb3 Cl9 Sb3 39.37(19) . 7_456
C16 O1 C25 116.8(10) . .
C22 O2 C26 116.5(9) . .
C1 N1 C10 123.4(9) . 8_556
C1 N1 C13 118.8(9) . .
C10 N1 C13 117.7(8) 8_556 .
C4 N2 C7 120.7(9) . .
C4 N2 C19 118.0(9) . .
C7 N2 C19 121.2(8) . .
N1 C1 C2 121.8(10) . .
N1 C1 C6 119.6(10) . .
C2 C1 C6 118.6(9) . .
C3 C2 C1 121.1(11) . .
C3 C2 H2 119.4 . .
C1 C2 H2 119.4 . .
C2 C3 C4 119.4(11) . .
C2 C3 H3 120.3 . .
C4 C3 H3 120.3 . .
C3 C4 N2 119.9(10) . .
C3 C4 C5 119.8(10) . .
N2 C4 C5 120.3(10) . .
C6 C5 C4 121.2(10) . .
C6 C5 H5 119.4 . .
C4 C5 H5 119.4 . .
C5 C6 C1 119.8(10) . .
C5 C6 H6 120.1 . .
C1 C6 H6 120.1 . .
C12 C7 N2 120.9(9) . .
C12 C7 C8 120.7(10) . .
N2 C7 C8 118.4(10) . .
C9 C8 C7 119.8(10) . .
C9 C8 H8 120.1 . .
C7 C8 H8 120.1 . .
C8 C9 C10 118.7(10) . .
C8 C9 H9 120.7 . .
C10 C9 H9 120.7 . .
C11 C10 N1 120.7(10) . 7_456
C11 C10 C9 121.0(10) . .
N1 C10 C9 118.4(9) 7_456 .
C12 C11 C10 120.0(10) . .
C12 C11 H11 120.0 . .
C10 C11 H11 120.0 . .
C11 C12 C7 119.7(10) . .
C11 C12 H12 120.1 . .
C7 C12 H12 120.1 . .
C18 C13 C14 120.2(11) . .
C18 C13 N1 120.0(10) . .
C14 C13 N1 119.9(10) . .
C15 C14 C13 119.9(10) . .
C15 C14 H14 120.0 . .
C13 C14 H14 120.0 . .
C14 C15 C16 119.5(10) . .
C14 C15 H15 120.3 . .
C16 C15 H15 120.3 . .
O1 C16 C17 124.9(11) . .
O1 C16 C15 114.4(10) . .
C17 C16 C15 120.7(11) . .
C16 C17 C18 118.7(11) . .
C16 C17 H17 120.6 . .
C18 C17 H17 120.6 . .
C13 C18 C17 120.9(11) . .
C13 C18 H18 119.5 . .
C17 C18 H18 119.5 . .
C20 C19 C24 121.7(10) . .
C20 C19 N2 117.7(9) . .
C24 C19 N2 120.6(9) . .
C19 C20 C21 119.5(11) . .
C19 C20 H20 120.3 . .
C21 C20 H20 120.3 . .
C20 C21 C22 120.4(11) . .
C20 C21 H21 119.8 . .
C22 C21 H21 119.8 . .
O2 C22 C21 116.2(10) . .
O2 C22 C23 124.3(10) . .
C21 C22 C23 119.5(10) . .
C24 C23 C22 118.3(10) . .
C24 C23 H23 120.8 . .
C22 C23 H23 120.8 . .
C19 C24 C23 120.5(10) . .
C19 C24 H24 119.8 . .
C23 C24 H24 119.8 . .
O1 C25 H25A 109.5 . .
O1 C25 H25B 109.5 . .
H25A C25 H25B 109.5 . .
O1 C25 H25C 109.5 . .
H25A C25 H25C 109.5 . .
H25B C25 H25C 109.5 . .
O2 C26 H26A 109.5 . .
O2 C26 H26B 109.5 . .
H26A C26 H26B 109.5 . .
O2 C26 H26C 109.5 . .
H26A C26 H26C 109.5 . .
H26B C26 H26C 109.5 . .
Cl11 C27 Cl12 114.9(10) . .
Cl11 C27 H27A 108.6 . .
Cl12 C27 H27A 108.6 . .
Cl11 C27 H27B 108.6 . .
Cl12 C27 H27B 108.6 . .
H27A C27 H27B 107.5 . .
C29 C28 C30 114(3) . .

loop_
_geom_bond_atom_site_label_1
_geom_bond_atom_site_label_2
_geom_bond_distance
_geom_bond_site_symmetry_2
Sb1 Cl1 2.355(3) .
Sb1 Cl5 2.361(3) .
Sb1 Cl4 2.361(3) .
Sb1 Cl6 2.370(3) .
Sb1 Cl3 2.376(3) .
Sb1 Cl2 2.388(3) .
Sb2 Cl8 2.370(5) 3
Sb2 Cl8 2.370(5) .
Sb2 Cl7 2.374(3) 2
Sb2 Cl7 2.374(3) 4
Sb2 Cl7 2.374(3) 3
Sb2 Cl7 2.374(3) .
Sb3 Sb3 1.658(6) 7_456
Sb3 Cl9 2.038(8) .
Sb3 Cl9 2.039(8) 2_565
Sb3 Cl10 2.355(9) .
Sb3 Cl10 2.355(9) 2_565
Sb3 Cl9 2.614(7) 7_456
Sb3 Cl9 2.614(7) 8_556
Cl9 Sb3 2.613(7) 7_456
Cl11 C27 1.672(16) .
Cl12 C27 1.734(18) .
O1 C16 1.362(13) .
O1 C25 1.424(13) .
O2 C22 1.347(13) .
O2 C26 1.446(15) .
N1 C1 1.368(12) .
N1 C10 1.407(13) 8_556
N1 C13 1.436(13) .
N2 C4 1.397(13) .
N2 C7 1.407(13) .
N2 C19 1.452(13) .
C1 C2 1.396(15) .
C1 C6 1.436(14) .
C2 C3 1.384(14) .
C2 H2 0.9500 .
C3 C4 1.391(17) .
C3 H3 0.9500 .
C4 C5 1.411(15) .
C5 C6 1.345(14) .
C5 H5 0.9500 .
C6 H6 0.9500 .
C7 C12 1.384(14) .
C7 C8 1.421(14) .
C8 C9 1.380(15) .
C8 H8 0.9500 .
C9 C10 1.413(14) .
C9 H9 0.9500 .
C10 C11 1.396(14) .
C10 N1 1.407(13) 7_456
C11 C12 1.382(14) .
C11 H11 0.9500 .
C12 H12 0.9500 .
C13 C18 1.374(15) .
C13 C14 1.403(15) .
C14 C15 1.365(16) .
C14 H14 0.9500 .
C15 C16 1.423(15) .
C15 H15 0.9500 .
C16 C17 1.376(15) .
C17 C18 1.397(15) .
C17 H17 0.9500 .
C18 H18 0.9500 .
C19 C20 1.366(14) .
C19 C24 1.381(13) .
C20 C21 1.377(15) .
C20 H20 0.9500 .
C21 C22 1.406(16) .
C21 H21 0.9500 .
C22 C23 1.417(15) .
C23 C24 1.388(14) .
C23 H23 0.9500 .
C24 H24 0.9500 .
C25 H25A 0.9800 .
C25 H25B 0.9800 .
C25 H25C 0.9800 .
C26 H26A 0.9800 .
C26 H26B 0.9800 .
C26 H26C 0.9800 .
C27 H27A 0.9900 .
C27 H27B 0.9900 .
C28 C29 1.81(6) .
C28 C30 1.88(5) .

loop_
_geom_torsion_atom_site_label_1
_geom_torsion_atom_site_label_2
_geom_torsion_atom_site_label_3
_geom_torsion_atom_site_label_4
_geom_torsion
_geom_torsion_site_symmetry_1
_geom_torsion_site_symmetry_4
C10 N1 C1 C2 153.9(11) 8_556 .
C13 N1 C1 C2 -23.3(15) . .
C10 N1 C1 C6 -26.8(15) 8_556 .
C13 N1 C1 C6 156.0(10) . .
N1 C1 C2 C3 178.4(10) . .
C6 C1 C2 C3 -0.9(17) . .
C1 C2 C3 C4 3.6(18) . .
C2 C3 C4 N2 177.9(10) . .
C2 C3 C4 C5 -4.3(18) . .
C7 N2 C4 C3 -143.4(11) . .
C19 N2 C4 C3 32.2(15) . .
C7 N2 C4 C5 38.9(15) . .
C19 N2 C4 C5 -145.6(10) . .
C3 C4 C5 C6 2.4(17) . .
N2 C4 C5 C6 -179.8(10) . .
C4 C5 C6 C1 0.3(17) . .
N1 C1 C6 C5 179.6(10) . .
C2 C1 C6 C5 -1.0(17) . .
C4 N2 C7 C12 29.8(15) . .
C19 N2 C7 C12 -145.6(10) . .
C4 N2 C7 C8 -151.2(10) . .
C19 N2 C7 C8 33.4(14) . .
C12 C7 C8 C9 -2.2(16) . .
N2 C7 C8 C9 178.8(10) . .
C7 C8 C9 C10 4.1(16) . .
C8 C9 C10 C11 -3.5(16) . .
C8 C9 C10 N1 175.5(10) . 7_456
N1 C10 C11 C12 -178.0(10) 7_456 .
C9 C10 C11 C12 1.0(17) . .
C10 C11 C12 C7 1.0(17) . .
N2 C7 C12 C11 178.6(10) . .
C8 C7 C12 C11 -0.4(16) . .
C1 N1 C13 C18 -55.0(14) . .
C10 N1 C13 C18 127.7(11) 8_556 .
C1 N1 C13 C14 126.2(11) . .
C10 N1 C13 C14 -51.1(14) 8_556 .
C18 C13 C14 C15 -1.4(18) . .
N1 C13 C14 C15 177.4(10) . .
C13 C14 C15 C16 -0.4(18) . .
C25 O1 C16 C17 -3.6(17) . .
C25 O1 C16 C15 177.2(11) . .
C14 C15 C16 O1 -179.0(11) . .
C14 C15 C16 C17 1.8(18) . .
O1 C16 C17 C18 179.5(11) . .
C15 C16 C17 C18 -1.3(18) . .
C14 C13 C18 C17 1.8(17) . .
N1 C13 C18 C17 -177.0(10) . .
C16 C17 C18 C13 -0.4(17) . .
C4 N2 C19 C20 46.5(15) . .
C7 N2 C19 C20 -137.9(11) . .
C4 N2 C19 C24 -132.6(11) . .
C7 N2 C19 C24 42.9(15) . .
C24 C19 C20 C21 3.4(18) . .
N2 C19 C20 C21 -175.7(10) . .
C19 C20 C21 C22 -3.1(19) . .
C26 O2 C22 C21 -174.6(13) . .
C26 O2 C22 C23 5.1(18) . .
C20 C21 C22 O2 -179.8(11) . .
C20 C21 C22 C23 0.4(19) . .
O2 C22 C23 C24 -177.8(11) . .
C21 C22 C23 C24 2.0(17) . .
C20 C19 C24 C23 -1.0(17) . .
N2 C19 C24 C23 178.2(9) . .
C22 C23 C24 C19 -1.7(17) . .
